data_2011271
loop_
_publ_author_name
'Gallucci, Judith C.'
'Gadikota, Rajendrakumar Reddy'
'Lowary, Todd L.'

_publ_section_title
;
 <i>p</i>-Cresyl
 2,3-anhydro-5-deoxy-5-phthalimido-1-thio-\a-<small>D</small>-lyxofuranoside
;
_journal_issue 8
_journal_name_full 'Acta Crystallographica Section C'
_journal_page_first e365
_journal_page_last e365
_journal_paper_doi 10.1107/S0108270100009641
_journal_volume 56
_journal_year 2000
_chemical_formula_moiety 'C20 H17 N O4 S'
_chemical_formula_sum 'C20 H17 N O4 S'
_chemical_formula_weight 367.41
_chemical_name_systematic
;
p-Cresyl 2,3-anhydro-5-phthalimido-1-thio-\a-D-lyxofuranoside
;
_space_group_IT_number 4
_symmetry_cell_setting monoclinic
_symmetry_space_group_name_Hall 'P 2yb'
_symmetry_space_group_name_H-M 'P 1 21 1'
_cell_angle_alpha 90.00
_cell_angle_beta 109.247(2)
_cell_angle_gamma 90.00
_cell_formula_units_Z 2
_cell_length_a 12.1660(4)
_cell_length_b 5.5725(2)
_cell_length_c 14.5413(4)
_cell_measurement_reflns_used 11686
_cell_measurement_temperature 150
_cell_measurement_theta_max 25.04
_cell_measurement_theta_min 2.66
_cell_volume 930.73(5)
_computing_cell_refinement 'DENZO (Otwinowski & Minor, 1997)'
_computing_data_collection 'COLLECT (Nonius, 1999)'
_computing_data_reduction DENZO
_computing_structure_refinement 'SHELXL93 (Sheldrick, 1993)'
_computing_structure_solution 'SHELXS86 (Sheldrick, 1990)'
_diffrn_ambient_temperature 150
_diffrn_measured_fraction_theta_max .971
_diffrn_measurement_device 'Nonius KappaCCD'
_diffrn_measurement_method \w
_diffrn_radiation_monochromator graphite
_diffrn_radiation_source 'fine-focus sealed tube'
_diffrn_radiation_type MoK\a
_diffrn_radiation_wavelength .71073
_diffrn_reflns_av_R_equivalents .054
_diffrn_reflns_limit_h_max 14
_diffrn_reflns_limit_h_min -14
_diffrn_reflns_limit_k_max 6
_diffrn_reflns_limit_k_min -6
_diffrn_reflns_limit_l_max 17
_diffrn_reflns_limit_l_min -17
_diffrn_reflns_number 11686
_diffrn_reflns_theta_max 25.04
_diffrn_reflns_theta_min 2.66
_diffrn_standards_decay_% 0
_diffrn_standards_number 0
_exptl_absorpt_coefficient_mu .198
_exptl_absorpt_correction_type none
_exptl_crystal_colour colourless
_exptl_crystal_density_diffrn 1.311
_exptl_crystal_density_method 'not measured'
_exptl_crystal_description rod
_exptl_crystal_F_000 384
_exptl_crystal_size_max .23
_exptl_crystal_size_mid .12
_exptl_crystal_size_min .06
_refine_diff_density_max .213
_refine_diff_density_min -.188
_refine_ls_abs_structure_details 'Flack (1983), 1286 Friedel pairs'
_refine_ls_abs_structure_Flack .00(11)
_refine_ls_extinction_method none
_refine_ls_goodness_of_fit_all 1.048
_refine_ls_goodness_of_fit_ref 1.086
_refine_ls_hydrogen_treatment constr
_refine_ls_matrix_type full
_refine_ls_number_parameters 237
_refine_ls_number_reflns 3119
_refine_ls_number_restraints 1
_refine_ls_restrained_S_all 1.048
_refine_ls_restrained_S_obs 1.086
_refine_ls_R_factor_all .058
_refine_ls_R_factor_gt .047
_refine_ls_shift/su_max <0.001
_refine_ls_shift/su_mean .000
_refine_ls_structure_factor_coef Fsqd
_refine_ls_weighting_details 'w = 1/[\s^2^(Fo^2^)+(0.0458P)^2^+0.3896P] where P = (Fo^2^+2Fc^2^)/3'
_refine_ls_weighting_scheme calc
_refine_ls_wR_factor_all .106
_refine_ls_wR_factor_ref .102
_reflns_number_gt 2693
_reflns_number_total 3119
_reflns_threshold_expression I>2\s(I)
_cod_data_source_file qa0356.cif
_cod_data_source_block I
_cod_original_sg_symbol_H-M 'P 21'
_cod_database_code 2011271
_cod_database_fobs_code 2011271

loop_
_symmetry_equiv_pos_as_xyz
'x, y, z'
'-x, y+1/2, -z'

loop_
_atom_site_aniso_label
_atom_site_aniso_U_11
_atom_site_aniso_U_22
_atom_site_aniso_U_33
_atom_site_aniso_U_12
_atom_site_aniso_U_13
_atom_site_aniso_U_23
S .0474(5) .0789(7) .0464(5) .0142(5) .0161(4) -.0143(5)
O1 .0432(10) .0395(12) .0314(9) -.0005(11) .0122(8) .0022(10)
O2 .0460(12) .0298(11) .0460(12) .0021(10) .0174(9) .0049(10)
O3 .0546(13) .063(2) .0399(13) .0016(11) .0159(10) -.0084(11)
O4 .076(2) .069(2) .0356(13) -.0286(14) .0197(12) .0018(12)
N .0475(14) .039(2) .0364(13) -.0089(12) .0210(11) -.0034(12)
C1 .040(2) .035(2) .039(2) .0013(14) .0175(14) -.0051(14)
C2 .046(2) .041(2) .041(2) .0053(15) .0218(15) .0020(14)
C3 .046(2) .041(2) .0299(15) .0018(14) .0140(13) -.0026(13)
C4 .045(2) .031(2) .038(2) -.0008(13) .0140(14) -.0019(13)
C5 .050(2) .035(2) .045(2) -.006(2) .0163(15) .005(2)
C6 .043(2) .039(2) .044(2) -.0070(15) .0221(15) -.004(2)
C7 .061(2) .055(2) .031(2) -.027(2) .024(2) -.004(2)
C8 .070(2) .045(2) .063(2) -.024(2) .051(2) -.017(2)
C9 .098(3) .076(3) .073(2) -.049(3) .067(2) -.034(3)
C10 .122(4) .047(3) .145(5) -.027(3) .118(4) -.038(3)
C11 .098(3) .053(3) .126(4) -.009(2) .089(3) -.012(3)
C12 .064(2) .053(2) .091(3) -.002(2) .054(2) .000(2)
C13 .056(2) .039(2) .059(2) -.009(2) .038(2) -.004(2)
C14 .0355(15) .043(2) .051(2) .006(2) .0194(13) -.008(2)
C15 .042(2) .028(2) .068(2) -.0084(14) .030(2) -.006(2)
C16 .046(2) .033(2) .052(2) .002(2) .024(2) .005(2)
C17 .0364(14) .031(2) .048(2) .0067(14) .0233(13) .0007(15)
C18 .041(2) .029(2) .060(2) -.0043(14) .024(2) -.002(2)
C19 .049(2) .034(2) .054(2) .004(2) .025(2) .008(2)
C20 .050(2) .056(2) .050(2) .009(2) .0188(15) -.002(2)

loop_
_atom_site_label
_atom_site_fract_x
_atom_site_fract_y
_atom_site_fract_z
_atom_site_U_iso_or_equiv
_atom_site_thermal_displace_type
_atom_site_calc_flag
_atom_site_refinement_flags
_atom_site_occupancy
_atom_site_disorder_group
_atom_site_type_symbol
S .09610(7) .4476(2) .31522(6) .0574(3) Uani d . 1 . S
O1 .2849(2) .4150(4) .25527(12) .0381(5) Uani d . 1 . O
O2 .4057(2) .1138(4) .38835(14) .0400(5) Uani d . 1 . O
O3 .6607(2) .3193(4) .4350(2) .0524(6) Uani d . 1 . O
O4 .4501(2) .3764(5) .1123(2) .0598(7) Uani d . 1 . O
N .5364(2) .3886(5) .2791(2) .0393(6) Uani d . 1 . N
C1 .2152(2) .2752(6) .2964(2) .0371(7) Uani d . 1 . C
H1 .1837 .1315 .2548 .044 Uiso calc R 1 . H
C2 .2960(3) .1992(6) .3938(2) .0408(8) Uani d . 1 . C
H2 .2652 .1397 .4454 .049 Uiso calc R 1 . H
C3 .3962(3) .3555(5) .4177(2) .0383(7) Uani d . 1 . C
H3 .4365 .4086 .4863 .046 Uiso calc R 1 . H
C4 .3735(2) .5287(5) .3339(2) .0379(7) Uani d . 1 . C
H4 .3408 .6800 .3514 .046 Uiso calc R 1 . H
C5 .4755(3) .5934(6) .3003(2) .0435(8) Uani d . 1 . C
H5A .4466 .6939 .2410 .052 Uiso calc R 1 . H
H5B .5315 .6912 .3514 .052 Uiso calc R 1 . H
C6 .6254(3) .2689(6) .3496(2) .0403(7) Uani d . 1 . C
C7 .5186(3) .2966(6) .1857(2) .0465(8) Uani d . 1 . C
C8 .5993(3) .0890(6) .1998(3) .0525(9) Uani d . 1 . C
C9 .6165(4) -.0782(9) .1340(3) .0728(13) Uani d . 1 . C
H9 .5728 -.0736 .0665 .087 Uiso calc R 1 . H
C10 .7020(5) -.2530(8) .1738(4) .086(2) Uani d . 1 . C
H10 .7158 -.3693 .1310 .104 Uiso calc R 1 . H
C11 .7665(4) -.2656(8) .2700(4) .0795(13) Uani d . 1 . C
H11 .8231 -.3885 .2926 .095 Uiso calc R 1 . H
C12 .7497(3) -.1001(7) .3347(3) .0620(10) Uani d . 1 . C
H12 .7942 -.1057 .4019 .074 Uiso calc R 1 . H
C13 .6657(3) .0741(6) .2980(2) .0465(8) Uani d . 1 . C
C14 -.0047(2) .4353(6) .1951(2) .0419(7) Uani d . 1 . C
C15 -.0102(3) .6190(6) .1280(2) .0434(8) Uani d . 1 . C
H15 .0422 .7505 .1459 .052 Uiso calc R 1 . H
C16 -.0915(3) .6091(6) .0365(2) .0420(7) Uani d . 1 . C
H16 -.0948 .7365 -.0078 .050 Uiso calc R 1 . H
C17 -.1683(2) .4213(6) .0067(2) .0363(6) Uani d . 1 . C
C18 -.1612(3) .2385(6) .0732(2) .0415(7) Uani d . 1 . C
H18 -.2128 .1059 .0540 .050 Uiso calc R 1 . H
C19 -.0815(3) .2430(6) .1664(2) .0435(8) Uani d . 1 . C
H19 -.0791 .1159 .2106 .052 Uiso calc R 1 . H
C20 -.2589(3) .4124(7) -.0926(2) .0512(8) Uani d . 1 . C
H20A -.3333 .3607 -.0868 .077 Uiso calc R 1 . H
H20B -.2347 .2985 -.1336 .077 Uiso calc R 1 . H
H20C -.2679 .5723 -.1223 .077 Uiso calc R 1 . H

loop_
_atom_type_symbol
_atom_type_description
_atom_type_scat_dispersion_real
_atom_type_scat_dispersion_imag
_atom_type_scat_source
C C .0033 .0016 'International Tables Vol C Tables 4.2.6.8 and 6.1.1.4'
H H .0000 .0000 'International Tables Vol C Tables 4.2.6.8 and 6.1.1.4'
N N .0061 .0033 'International Tables Vol C Tables 4.2.6.8 and 6.1.1.4'
O O .0106 .0060 'International Tables Vol C Tables 4.2.6.8 and 6.1.1.4'
S S .1246 .1234 'International Tables Vol C Tables 4.2.6.8 and 6.1.1.4'

loop_
_geom_angle_atom_site_label_1
_geom_angle_atom_site_label_2
_geom_angle_atom_site_label_3
_geom_angle
C14 S C1 99.02(13)
C1 O1 C4 107.6(2)
C3 O2 C2 60.4(2)
C6 N C7 111.9(3)
C6 N C5 123.3(2)
C7 N C5 124.7(3)
O1 C1 C2 104.9(2)
O1 C1 S 112.7(2)
C2 C1 S 108.2(2)
O1 C1 H1 110.28
C2 C1 H1 110.3
S C1 H1 110.28
O2 C2 C3 59.3(2)
O2 C2 C1 111.9(2)
C3 C2 C1 107.3(3)
O2 C2 H2 120.91
C3 C2 H2 120.9
C1 C2 H2 120.9
O2 C3 C2 60.3(2)
O2 C3 C4 111.9(2)
C2 C3 C4 106.0(2)
O2 C3 H3 121.04
C2 C3 H3 121.0
C4 C3 H3 121.0
O1 C4 C3 104.5(2)
O1 C4 C5 109.1(2)
C3 C4 C5 117.4(2)
O1 C4 H4 108.50
C3 C4 H4 108.5
C5 C4 H4 108.5
N C5 C4 114.2(2)
N C5 H5A 108.70
C4 C5 H5A 108.7
N C5 H5B 108.7
C4 C5 H5B 108.7
H5A C5 H5B 107.6
O3 C6 N 125.0(3)
O3 C6 C13 128.5(3)
N C6 C13 106.4(3)
O4 C7 N 124.5(3)
O4 C7 C8 130.0(3)
N C7 C8 105.5(3)
C13 C8 C9 119.6(4)
C13 C8 C7 108.7(3)
C9 C8 C7 131.6(4)
C8 C9 C10 116.0(4)
C8 C9 H9 122.0
C10 C9 H9 122.0
C11 C10 C9 123.8(4)
C11 C10 H10 118.1
C9 C10 H10 118.1
C10 C11 C12 120.1(5)
C10 C11 H11 119.9
C12 C11 H11 119.9
C11 C12 C13 117.6(4)
C11 C12 H12 121.2
C13 C12 H12 121.2
C12 C13 C8 122.9(3)
C12 C13 C6 129.8(3)
C8 C13 C6 107.3(3)
C19 C14 C15 118.7(3)
C19 C14 S 120.1(3)
C15 C14 S 121.1(3)
C16 C15 C14 120.0(3)
C16 C15 H15 120.0
C14 C15 H15 120.0
C15 C16 C17 122.3(3)
C15 C16 H16 118.9
C17 C16 H16 118.9
C16 C17 C18 117.4(3)
C16 C17 C20 122.4(3)
C18 C17 C20 120.2(3)
C19 C18 C17 122.2(3)
C19 C18 H18 118.9
C17 C18 H18 118.9
C18 C19 C14 119.5(3)
C18 C19 H19 120.3
C14 C19 H19 120.3
C17 C20 H20A 109.5
C17 C20 H20B 109.5
H20A C20 H20B 109.5
C17 C20 H20C 109.5
H20A C20 H20C 109.5
H20B C20 H20C 109.5

loop_
_geom_bond_atom_site_label_1
_geom_bond_atom_site_label_2
_geom_bond_site_symmetry_2
_geom_bond_distance
_geom_bond_publ_flag
S C14 . 1.774(3) ?
S C1 . 1.832(3) ?
O1 C1 . 1.421(3) ?
O1 C4 . 1.435(3) ?
O2 C3 . 1.429(4) ?
O2 C2 . 1.443(4) ?
O3 C6 . 1.206(4) ?
O4 C7 . 1.202(4) ?
N C6 . 1.392(4) ?
N C7 . 1.400(4) ?
N C5 . 1.448(4) ?
C1 C2 . 1.494(4) ?
C1 H1 . 1.00 ?
C2 C3 . 1.445(4) ?
C2 H2 . 1.00 ?
C3 C4 . 1.507(4) ?
C3 H3 . 1.00 ?
C4 C5 . 1.521(4) ?
C4 H4 . 1.00 ?
C5 H5A . .99 ?
C5 H5B . .99 ?
C6 C13 . 1.492(4) ?
C7 C8 . 1.487(5) ?
C8 C13 . 1.392(5) ?
C8 C9 . 1.400(5) ?
C9 C10 . 1.404(7) ?
C9 H9 . .95 ?
C10 C11 . 1.361(7) ?
C10 H10 . .95 ?
C11 C12 . 1.380(6) ?
C11 H11 . .95 ?
C12 C13 . 1.383(5) ?
C12 H12 . .95 ?
C14 C19 . 1.392(5) ?
C14 C15 . 1.400(4) ?
C15 C16 . 1.373(4) ?
C15 H15 . .95 ?
C16 C17 . 1.374(4) ?
C16 H16 . .95 ?
C17 C18 . 1.387(4) ?
C17 C20 . 1.501(4) ?
C18 C19 . 1.384(4) ?
C18 H18 . .95 ?
C19 H19 . .95 ?
C20 H20A . .98 ?
C20 H20B . .98 ?
C20 H20C . .98 ?

loop_
_geom_torsion_atom_site_label_1
_geom_torsion_atom_site_label_2
_geom_torsion_atom_site_label_3
_geom_torsion_atom_site_label_4
_geom_torsion
C4 O1 C1 C2 -30.4(3)
C4 O1 C1 S 87.1(2)
C14 S C1 O1 81.2(2)
C14 S C1 C2 -163.2(2)
C3 O2 C2 C3 .0
C3 O2 C2 C1 97.7(3)
O1 C1 C2 O2 -45.4(3)
S C1 C2 O2 -166.0(2)
O1 C1 C2 C3 17.8(3)
S C1 C2 C3 -102.8(2)
C2 O2 C3 C2 .0
C2 O2 C3 C4 -96.5(3)
O2 C2 C3 O2 .0
C1 C2 C3 O2 -105.7(2)
O2 C2 C3 C4 106.5(2)
C1 C2 C3 C4 .8(3)
C1 O1 C4 C3 30.9(3)
C1 O1 C4 C5 157.3(2)
O2 C3 C4 O1 45.0(3)
C2 C3 C4 O1 -18.9(3)
O2 C3 C4 C5 -76.0(3)
C2 C3 C4 C5 -139.9(3)
C6 N C5 C4 -85.7(3)
C7 N C5 C4 98.5(3)
O1 C4 C5 N -66.1(3)
C3 C4 C5 N 52.5(3)
C7 N C6 O3 177.0(3)
C5 N C6 O3 .8(4)
C7 N C6 C13 -2.7(3)
C5 N C6 C13 -178.9(2)
C6 N C7 O4 -176.8(3)
C5 N C7 O4 -.6(4)
C6 N C7 C8 3.8(3)
C5 N C7 C8 -180.0(2)
O4 C7 C8 C13 177.1(3)
N C7 C8 C13 -3.5(3)
O4 C7 C8 C9 -2.7(6)
N C7 C8 C9 176.6(3)
C13 C8 C9 C10 .0(5)
C7 C8 C9 C10 179.8(3)
C8 C9 C10 C11 -.1(5)
C9 C10 C11 C12 -.1(6)
C10 C11 C12 C13 .4(5)
C11 C12 C13 C8 -.4(5)
C11 C12 C13 C6 177.6(3)
C9 C8 C13 C12 .2(5)
C7 C8 C13 C12 -179.6(3)
C9 C8 C13 C6 -178.2(3)
C7 C8 C13 C6 2.0(3)
O3 C6 C13 C12 2.4(5)
N C6 C13 C12 -177.9(3)
O3 C6 C13 C8 -179.4(3)
N C6 C13 C8 .3(3)
C1 S C14 C19 87.2(2)
C1 S C14 C15 -93.9(3)
C19 C14 C15 C16 1.0(4)
S C14 C15 C16 -177.9(2)
C14 C15 C16 C17 -.9(4)
C15 C16 C17 C18 .1(4)
C15 C16 C17 C20 178.6(3)
C16 C17 C18 C19 .7(4)
C20 C17 C18 C19 -177.9(3)
C17 C18 C19 C14 -.6(4)
C15 C14 C19 C18 -.3(4)
S C14 C19 C18 178.7(2)

loop_
_cod_related_entry_id
_cod_related_entry_database
_cod_related_entry_code
1 ChemSpider 21182406
